data_7029292
loop_
_publ_author_name
'Harmgarth, Nicole'
'Gr\"asing, Daniel'
'Dr\"ose, Peter'
'Hrib, Cristian G.'
'Jones, Peter G.'
'Lorenz, Volker'
'Hilfert, Liane'
'Busse, Sabine'
'Edelmann, Frank T.'

_publ_section_title
;
 Novel inorganic heterocycles from dimetalated carboranylamidinates.
;
_journal_issue 13
_journal_name_full 'Dalton transactions (Cambridge, England : 2003)'
_journal_page_first 5001
_journal_page_last 5013
_journal_paper_doi 10.1039/c3dt52751d
_journal_volume 43
_journal_year 2014
_chemical_formula_sum 'C23 H49 B10 Li N2 O2'
_chemical_formula_weight 500.68
_chemical_name_systematic
; 
 ? 
;
_space_group_IT_number 2
_symmetry_cell_setting triclinic
_symmetry_space_group_name_Hall '-P 1'
_symmetry_space_group_name_H-M 'P -1'
_atom_sites_solution_hydrogens geom
_atom_sites_solution_primary direct
_atom_sites_solution_secondary difmap
_audit_creation_method SHELXL-97
_cell_angle_alpha 103.86(3)
_cell_angle_beta 108.18(3)
_cell_angle_gamma 96.24(3)
_cell_formula_units_Z 2
_cell_length_a 10.518(2)
_cell_length_b 11.229(2)
_cell_length_c 14.087(3)
_cell_measurement_reflns_used 24481
_cell_measurement_temperature 153(2)
_cell_measurement_theta_max 29.57
_cell_measurement_theta_min 2.08
_cell_volume 1504.0(7)
_computing_cell_refinement 'STOE X-AREA'
_computing_data_collection 'STOE X-AREA'
_computing_data_reduction 'STOE X-RED'
_computing_molecular_graphics 'Bruker SHELXTL v4.5'
_computing_publication_material 'Bruker SHELXTL v4.5'
_computing_structure_refinement 'SHELXL-97 (Sheldrick, 1997)'
_computing_structure_solution 'SHELXS-97 (Sheldrick, 1990)'
_diffrn_ambient_temperature 153(2)
_diffrn_detector_area_resol_mean 6.67
_diffrn_measured_fraction_theta_full 0.994
_diffrn_measured_fraction_theta_max 0.994
_diffrn_measurement_device_type 'STOE IPDS 2T'
_diffrn_measurement_method 'rotation method'
_diffrn_radiation_monochromator graphite
_diffrn_radiation_source 'fine-focus sealed tube'
_diffrn_radiation_type MoK\a
_diffrn_radiation_wavelength 0.71073
_diffrn_reflns_av_R_equivalents 0.0501
_diffrn_reflns_av_sigmaI/netI 0.0525
_diffrn_reflns_limit_h_max 13
_diffrn_reflns_limit_h_min -14
_diffrn_reflns_limit_k_max 14
_diffrn_reflns_limit_k_min -13
_diffrn_reflns_limit_l_max 18
_diffrn_reflns_limit_l_min -18
_diffrn_reflns_number 17190
_diffrn_reflns_theta_full 28.00
_diffrn_reflns_theta_max 28.28
_diffrn_reflns_theta_min 2.81
_exptl_absorpt_coefficient_mu 0.062
_exptl_absorpt_correction_type none
_exptl_crystal_colour colourless
_exptl_crystal_density_diffrn 1.105
_exptl_crystal_density_method 'not measured'
_exptl_crystal_description prism
_exptl_crystal_F_000 540
_exptl_crystal_size_max 0.60
_exptl_crystal_size_mid 0.50
_exptl_crystal_size_min 0.50
_refine_diff_density_max 0.272
_refine_diff_density_min -0.255
_refine_diff_density_rms 0.038
_refine_ls_extinction_method none
_refine_ls_goodness_of_fit_ref 1.000
_refine_ls_hydrogen_treatment mixed
_refine_ls_matrix_type full
_refine_ls_number_parameters 479
_refine_ls_number_reflns 7418
_refine_ls_number_restraints 170
_refine_ls_restrained_S_all 1.028
_refine_ls_R_factor_all 0.0713
_refine_ls_R_factor_gt 0.0475
_refine_ls_shift/su_max 0.019
_refine_ls_shift/su_mean 0.001
_refine_ls_structure_factor_coef Fsqd
_refine_ls_weighting_details 'calc w=1/[\s^2^(Fo^2^)+(0.0752P)^2^+0.0000P] where P=(Fo^2^+2Fc^2^)/3'
_refine_ls_weighting_scheme calc
_refine_ls_wR_factor_gt 0.1170
_refine_ls_wR_factor_ref 0.1259
_reflns_number_gt 5446
_reflns_number_total 7418
_reflns_threshold_expression >2sigma(I)
_cod_data_source_file c3dt52751d.txt
_cod_data_source_block ip270
_cod_original_cell_volume 1504.1(5)
_cod_original_sg_symbol_H-M P-1
_cod_database_code 7029292

loop_
_symmetry_equiv_pos_as_xyz
'x, y, z'
'-x, -y, -z'

loop_
_atom_site_label
_atom_site_type_symbol
_atom_site_fract_x
_atom_site_fract_y
_atom_site_fract_z
_atom_site_U_iso_or_equiv
_atom_site_adp_type
_atom_site_occupancy
_atom_site_symmetry_multiplicity
_atom_site_calc_flag
_atom_site_refinement_flags
_atom_site_disorder_assembly
_atom_site_disorder_group
N1 N 0.28083(9) 0.97902(10) 0.29019(7) 0.0191(2) Uani 1 1 d . A .
N2 N 0.15994(11) 1.09162(10) 0.38795(8) 0.0217(2) Uani 1 1 d . . .
H2 H 0.0815(18) 1.0740(17) 0.3960(13) 0.040(5) Uiso 1 1 d . . .
C1 C 0.04744(11) 0.89102(12) 0.25748(9) 0.0193(2) Uani 1 1 d . . .
C2 C 0.05932(11) 0.77387(12) 0.16295(9) 0.0206(2) Uani 1 1 d . A .
C3 C 0.17487(11) 0.99441(11) 0.31399(8) 0.0183(2) Uani 1 1 d . . .
C4 C 0.41135(11) 1.06794(11) 0.34800(9) 0.0187(2) Uani 1 1 d . . .
H4A H 0.4081 1.1197 0.4153 0.022 Uiso 1 1 calc R . .
C5 C 0.43982(12) 1.15386(12) 0.28463(10) 0.0229(3) Uani 1 1 d . . .
H5A H 0.3674 1.2036 0.2715 0.028 Uiso 1 1 calc R . .
H5B H 0.4384 1.1027 0.2164 0.028 Uiso 1 1 calc R . .
C6 C 0.57883(13) 1.24203(13) 0.34315(11) 0.0291(3) Uani 1 1 d . . .
H6A H 0.5970 1.2945 0.2997 0.035 Uiso 1 1 calc R . .
H6B H 0.5773 1.2982 0.4085 0.035 Uiso 1 1 calc R . .
C7 C 0.69268(13) 1.16933(14) 0.36901(12) 0.0337(3) Uani 1 1 d . . .
H7A H 0.7018 1.1212 0.3035 0.040 Uiso 1 1 calc R . .
H7B H 0.7801 1.2288 0.4112 0.040 Uiso 1 1 calc R . .
C8 C 0.66426(12) 1.08030(14) 0.42897(11) 0.0309(3) Uani 1 1 d . . .
H8A H 0.6676 1.1291 0.4986 0.037 Uiso 1 1 calc R . .
H8B H 0.7359 1.0295 0.4394 0.037 Uiso 1 1 calc R . .
C9 C 0.52469(12) 0.99374(12) 0.37089(10) 0.0226(3) Uani 1 1 d . . .
H9A H 0.5246 0.9388 0.3044 0.027 Uiso 1 1 calc R . .
H9B H 0.5071 0.9399 0.4136 0.027 Uiso 1 1 calc R . .
C10 C 0.19376(12) 1.22489(12) 0.39511(9) 0.0203(2) Uani 1 1 d . . .
H10A H 0.2921 1.2461 0.4033 0.024 Uiso 1 1 calc R . .
C11 C 0.10775(14) 1.25555(14) 0.29801(10) 0.0316(3) Uani 1 1 d . . .
H11A H 0.1254 1.2074 0.2363 0.038 Uiso 1 1 calc R . .
H11B H 0.0097 1.2305 0.2865 0.038 Uiso 1 1 calc R . .
C12 C 0.14139(17) 1.39492(16) 0.30984(13) 0.0422(4) Uani 1 1 d . . .
H12A H 0.2371 1.4183 0.3145 0.051 Uiso 1 1 calc R . .
H12B H 0.0814 1.4132 0.2475 0.051 Uiso 1 1 calc R . .
C13 C 0.12209(18) 1.47249(16) 0.40694(14) 0.0446(4) Uani 1 1 d . . .
H13A H 0.1495 1.5626 0.4151 0.053 Uiso 1 1 calc R . .
H13B H 0.0245 1.4556 0.3992 0.053 Uiso 1 1 calc R . .
C14 C 0.20709(16) 1.44129(14) 0.50339(12) 0.0355(3) Uani 1 1 d . . .
H14A H 0.1894 1.4894 0.5651 0.043 Uiso 1 1 calc R . .
H14B H 0.3052 1.4663 0.5151 0.043 Uiso 1 1 calc R . .
C15 C 0.17364(13) 1.30208(12) 0.49180(10) 0.0258(3) Uani 1 1 d . . .
H15A H 0.2334 1.2840 0.5543 0.031 Uiso 1 1 calc R . .
H15B H 0.0778 1.2785 0.4868 0.031 Uiso 1 1 calc R . .
O1 O 0.2862(9) 0.8247(13) 0.0488(6) 0.0314(14) Uani 0.600(12) 1 d PDU A 1
C16 C 0.1847(6) 0.7792(7) -0.0523(5) 0.0397(13) Uani 0.600(12) 1 d PDU A 1
H16A H 0.1455 0.8489 -0.0738 0.048 Uiso 0.600(12) 1 calc PR A 1
H16B H 0.1102 0.7171 -0.0524 0.048 Uiso 0.600(12) 1 calc PR A 1
C17 C 0.2508(4) 0.7206(4) -0.1244(4) 0.0360(10) Uani 0.600(12) 1 d PDU A 1
H17A H 0.2220 0.6284 -0.1461 0.043 Uiso 0.600(12) 1 calc PR A 1
H17B H 0.2256 0.7499 -0.1875 0.043 Uiso 0.600(12) 1 calc PR A 1
C18 C 0.3939(5) 0.7567(7) -0.0692(4) 0.0493(14) Uani 0.600(12) 1 d PDU A 1
H18A H 0.4394 0.7957 -0.1093 0.059 Uiso 0.600(12) 1 calc PR A 1
H18B H 0.4330 0.6827 -0.0581 0.059 Uiso 0.600(12) 1 calc PR A 1
C19 C 0.4151(7) 0.8508(9) 0.0359(5) 0.060(2) Uani 0.600(12) 1 d PDU A 1
H19A H 0.4897 0.8369 0.0930 0.072 Uiso 0.600(12) 1 calc PR A 1
H19B H 0.4362 0.9380 0.0337 0.072 Uiso 0.600(12) 1 calc PR A 1
O1' O 0.3049(13) 0.8401(19) 0.0566(9) 0.029(2) Uani 0.400(12) 1 d PDU A 2
C16' C 0.1986(11) 0.8255(11) -0.0406(9) 0.048(2) Uani 0.400(12) 1 d PDU A 2
H16C H 0.1763 0.9076 -0.0462 0.057 Uiso 0.400(12) 1 calc PR A 2
H16D H 0.1150 0.7696 -0.0469 0.057 Uiso 0.400(12) 1 calc PR A 2
C17' C 0.2515(9) 0.7714(14) -0.1205(7) 0.076(3) Uani 0.400(12) 1 d PDU A 2
H17C H 0.2223 0.6792 -0.1437 0.091 Uiso 0.400(12) 1 calc PR A 2
H17D H 0.2164 0.8031 -0.1815 0.091 Uiso 0.400(12) 1 calc PR A 2
C18' C 0.3948(8) 0.8050(11) -0.0783(6) 0.050(2) Uani 0.400(12) 1 d PDU A 2
H18C H 0.4276 0.8807 -0.0949 0.060 Uiso 0.400(12) 1 calc PR A 2
H18D H 0.4365 0.7361 -0.1060 0.060 Uiso 0.400(12) 1 calc PR A 2
C19' C 0.4299(12) 0.8302(14) 0.0383(9) 0.052(3) Uani 0.400(12) 1 d PDU A 2
H19C H 0.4676 0.7608 0.0615 0.063 Uiso 0.400(12) 1 calc PR A 2
H19D H 0.4982 0.9090 0.0764 0.063 Uiso 0.400(12) 1 calc PR A 2
O2 O 0.3696(12) 0.6896(7) 0.2135(7) 0.031(3) Uani 0.560(13) 1 d PDU A 1
C20 C 0.3015(4) 0.5670(4) 0.1386(4) 0.0330(10) Uani 0.560(13) 1 d PDU A 1
H20A H 0.2104 0.5415 0.1423 0.040 Uiso 0.560(13) 1 calc PR A 1
H20B H 0.2894 0.5700 0.0668 0.040 Uiso 0.560(13) 1 calc PR A 1
C21 C 0.3855(8) 0.4804(6) 0.1654(5) 0.0391(13) Uani 0.560(13) 1 d PDU A 1
H21A H 0.4363 0.4611 0.1169 0.047 Uiso 0.560(13) 1 calc PR A 1
H21B H 0.3292 0.4015 0.1613 0.047 Uiso 0.560(13) 1 calc PR A 1
C22 C 0.4834(13) 0.5417(11) 0.2756(8) 0.038(2) Uani 0.560(13) 1 d PDU A 1
H22A H 0.4796 0.4876 0.3211 0.046 Uiso 0.560(13) 1 calc PR A 1
H22B H 0.5783 0.5614 0.2773 0.046 Uiso 0.560(13) 1 calc PR A 1
C23 C 0.4318(10) 0.6584(10) 0.3076(7) 0.0312(17) Uani 0.560(13) 1 d PDU A 1
H23A H 0.3643 0.6436 0.3413 0.037 Uiso 0.560(13) 1 calc PR A 1
H23B H 0.5080 0.7268 0.3571 0.037 Uiso 0.560(13) 1 calc PR A 1
O2' O 0.3707(15) 0.6869(9) 0.2090(9) 0.029(3) Uani 0.440(13) 1 d PDU A 2
C20' C 0.3530(11) 0.5834(6) 0.1216(3) 0.0451(18) Uani 0.440(13) 1 d PDU A 2
H20C H 0.2543 0.5493 0.0839 0.054 Uiso 0.440(13) 1 calc PR A 2
H20D H 0.3910 0.6126 0.0732 0.054 Uiso 0.440(13) 1 calc PR A 2
C21' C 0.4174(9) 0.4876(9) 0.1509(7) 0.0407(18) Uani 0.440(13) 1 d PDU A 2
H21C H 0.4764 0.4630 0.1098 0.049 Uiso 0.440(13) 1 calc PR A 2
H21D H 0.3488 0.4131 0.1396 0.049 Uiso 0.440(13) 1 calc PR A 2
C22' C 0.5012(15) 0.5416(11) 0.2645(9) 0.029(2) Uani 0.440(13) 1 d PDU A 2
H22C H 0.5996 0.5582 0.2747 0.035 Uiso 0.440(13) 1 calc PR A 2
H22D H 0.4851 0.4832 0.3041 0.035 Uiso 0.440(13) 1 calc PR A 2
C23' C 0.4557(12) 0.6611(13) 0.2999(9) 0.0264(17) Uani 0.440(13) 1 d PDU A 2
H23C H 0.4042 0.6523 0.3467 0.032 Uiso 0.440(13) 1 calc PR A 2
H23D H 0.5359 0.7304 0.3387 0.032 Uiso 0.440(13) 1 calc PR A 2
B3 B -0.03547(13) 0.88355(15) 0.13167(11) 0.0242(3) Uani 1 1 d . . .
H3 H 0.0012(15) 0.9544(15) 0.0988(12) 0.031(4) Uiso 1 1 d . . .
B4 B -0.11165(14) 0.92632(15) 0.22950(12) 0.0272(3) Uani 1 1 d . . .
H4 H -0.1214(15) 1.0249(16) 0.2545(12) 0.032(4) Uiso 1 1 d . . .
B5 B -0.05246(15) 0.84311(15) 0.32152(11) 0.0262(3) Uani 1 1 d . . .
H5 H -0.0262(15) 0.8926(16) 0.4063(12) 0.034(4) Uiso 1 1 d . . .
B6 B 0.05724(14) 0.74930(14) 0.27793(11) 0.0229(3) Uani 1 1 d . . .
H6 H 0.1519(16) 0.7381(16) 0.3312(12) 0.039(4) Uiso 1 1 d . . .
B7 B -0.20880(14) 0.81798(17) 0.10776(12) 0.0303(3) Uani 1 1 d . . .
H7 H -0.2930(16) 0.8430(16) 0.0493(13) 0.038(4) Uiso 1 1 d . . .
B8 B -0.09929(14) 0.72353(16) 0.06796(11) 0.0268(3) Uani 1 1 d . . .
H8 H -0.1061(16) 0.6883(16) -0.0120(13) 0.036(4) Uiso 1 1 d . . .
B9 B -0.04264(15) 0.64062(15) 0.15808(11) 0.0254(3) Uani 1 1 d . . .
H9 H -0.0105(16) 0.5512(17) 0.1355(12) 0.037(4) Uiso 1 1 d . . .
B10 B -0.11372(15) 0.68153(15) 0.25747(12) 0.0277(3) Uani 1 1 d . . .
H10 H -0.1350(16) 0.6154(17) 0.3011(13) 0.039(4) Uiso 1 1 d . . .
B11 B -0.21831(15) 0.79142(16) 0.22581(13) 0.0303(3) Uani 1 1 d . . .
H11 H -0.3131(17) 0.8018(17) 0.2474(13) 0.042(5) Uiso 1 1 d . . .
B12 B -0.21288(15) 0.66590(16) 0.12536(12) 0.0289(3) Uani 1 1 d . . .
H12 H -0.2997(15) 0.5879(15) 0.0807(12) 0.030(4) Uiso 1 1 d . . .
Li Li 0.2653(2) 0.8175(2) 0.17749(16) 0.0227(4) Uani 1 1 d . . .

loop_
_atom_site_aniso_label
_atom_site_aniso_U_11
_atom_site_aniso_U_22
_atom_site_aniso_U_33
_atom_site_aniso_U_23
_atom_site_aniso_U_13
_atom_site_aniso_U_12
N1 0.0165(4) 0.0183(5) 0.0191(4) 0.0041(4) 0.0033(4) 0.0013(4)
N2 0.0238(5) 0.0168(5) 0.0254(5) 0.0036(4) 0.0122(4) 0.0018(4)
C1 0.0169(5) 0.0188(6) 0.0206(5) 0.0032(5) 0.0064(4) 0.0027(4)
C2 0.0178(5) 0.0199(6) 0.0201(5) 0.0017(5) 0.0051(4) 0.0011(4)
C3 0.0194(5) 0.0162(6) 0.0179(5) 0.0050(4) 0.0049(4) 0.0024(4)
C4 0.0172(5) 0.0162(6) 0.0193(5) 0.0019(4) 0.0048(4) 0.0008(4)
C5 0.0214(6) 0.0218(7) 0.0264(6) 0.0075(5) 0.0095(5) 0.0033(5)
C6 0.0265(6) 0.0219(7) 0.0377(7) 0.0064(6) 0.0131(5) -0.0011(5)
C7 0.0208(6) 0.0299(8) 0.0466(8) 0.0070(6) 0.0119(6) -0.0006(5)
C8 0.0177(6) 0.0321(8) 0.0355(7) 0.0064(6) 0.0023(5) 0.0037(5)
C9 0.0205(6) 0.0190(6) 0.0254(6) 0.0046(5) 0.0056(4) 0.0035(5)
C10 0.0205(5) 0.0164(6) 0.0232(5) 0.0056(5) 0.0068(4) 0.0033(4)
C11 0.0343(7) 0.0311(8) 0.0263(6) 0.0123(6) 0.0038(5) 0.0054(6)
C12 0.0472(9) 0.0375(9) 0.0449(9) 0.0269(8) 0.0088(7) 0.0093(7)
C13 0.0485(9) 0.0255(8) 0.0657(11) 0.0212(8) 0.0189(8) 0.0165(7)
C14 0.0446(8) 0.0190(7) 0.0417(8) 0.0033(6) 0.0174(6) 0.0069(6)
C15 0.0307(6) 0.0191(7) 0.0270(6) 0.0045(5) 0.0107(5) 0.0054(5)
O1 0.019(2) 0.047(3) 0.0252(16) 0.0061(14) 0.0090(14) -0.0015(18)
C16 0.0235(14) 0.069(4) 0.0240(15) 0.012(2) 0.0039(11) 0.013(2)
C17 0.0315(16) 0.037(2) 0.0318(15) 0.0011(14) 0.0097(12) 0.0010(14)
C18 0.0343(19) 0.079(4) 0.0378(18) 0.010(2) 0.0192(13) 0.018(2)
C19 0.031(3) 0.096(5) 0.032(2) -0.012(2) 0.0181(19) -0.028(3)
O1' 0.018(3) 0.046(5) 0.028(3) 0.017(3) 0.009(2) 0.007(4)
C16' 0.047(4) 0.069(6) 0.043(4) 0.032(4) 0.018(3) 0.034(4)
C17' 0.057(4) 0.129(8) 0.035(3) 0.012(5) 0.007(2) 0.047(5)
C18' 0.042(3) 0.067(5) 0.033(3) 0.000(3) 0.020(2) -0.012(3)
C19' 0.025(3) 0.094(6) 0.048(4) 0.024(4) 0.020(3) 0.024(4)
O2 0.034(4) 0.020(3) 0.028(3) -0.003(2) 0.002(2) 0.004(3)
C20 0.0255(17) 0.0265(16) 0.0345(19) -0.0003(13) 0.0004(12) 0.0055(12)
C21 0.049(3) 0.0283(19) 0.034(2) -0.0003(14) 0.0100(19) 0.016(2)
C22 0.031(4) 0.039(3) 0.042(3) 0.014(2) 0.007(2) 0.008(2)
C23 0.044(4) 0.027(2) 0.0269(19) 0.0108(15) 0.013(2) 0.013(2)
O2' 0.034(5) 0.028(5) 0.024(4) 0.011(3) 0.001(3) 0.018(3)
C20' 0.072(5) 0.031(3) 0.0264(18) -0.0005(16) 0.012(2) 0.022(3)
C21' 0.032(3) 0.050(3) 0.038(3) -0.001(2) 0.0146(19) 0.025(2)
C22' 0.022(3) 0.018(3) 0.043(4) 0.008(2) 0.004(3) 0.0106(19)
C23' 0.023(3) 0.032(3) 0.026(3) 0.011(2) 0.008(2) 0.0077(19)
B3 0.0164(6) 0.0298(8) 0.0244(6) 0.0100(6) 0.0032(5) 0.0033(5)
B4 0.0186(6) 0.0263(8) 0.0368(8) 0.0070(6) 0.0113(6) 0.0049(5)
B5 0.0255(7) 0.0252(8) 0.0264(7) 0.0028(6) 0.0128(5) -0.0021(6)
B6 0.0237(6) 0.0189(7) 0.0230(6) 0.0055(5) 0.0054(5) 0.0004(5)
B7 0.0161(6) 0.0365(9) 0.0345(8) 0.0103(7) 0.0045(5) 0.0027(6)
B8 0.0184(6) 0.0331(9) 0.0214(6) 0.0027(6) 0.0032(5) -0.0026(6)
B9 0.0232(6) 0.0201(7) 0.0271(7) 0.0007(6) 0.0078(5) -0.0019(5)
B10 0.0283(7) 0.0242(8) 0.0270(7) 0.0034(6) 0.0109(6) -0.0042(6)
B11 0.0211(7) 0.0303(9) 0.0363(8) 0.0025(7) 0.0134(6) -0.0014(6)
B12 0.0203(6) 0.0309(9) 0.0286(7) 0.0021(6) 0.0072(5) -0.0040(6)
Li 0.0201(9) 0.0230(11) 0.0234(10) 0.0035(8) 0.0076(8) 0.0045(8)

loop_
_atom_type_symbol
_atom_type_description
_atom_type_scat_dispersion_real
_atom_type_scat_dispersion_imag
_atom_type_scat_source
C C 0.0033 0.0016 'International Tables Vol C Tables 4.2.6.8 and 6.1.1.4'
H H 0.0000 0.0000 'International Tables Vol C Tables 4.2.6.8 and 6.1.1.4'
Li Li -0.0003 0.0001 'International Tables Vol C Tables 4.2.6.8 and 6.1.1.4'
B B 0.0013 0.0007 'International Tables Vol C Tables 4.2.6.8 and 6.1.1.4'
N N 0.0061 0.0033 'International Tables Vol C Tables 4.2.6.8 and 6.1.1.4'
O O 0.0106 0.0060 'International Tables Vol C Tables 4.2.6.8 and 6.1.1.4'

loop_
_geom_angle_atom_site_label_1
_geom_angle_atom_site_label_2
_geom_angle_atom_site_label_3
_geom_angle
C3 N1 C4 120.88(11)
C3 N1 Li 117.26(10)
C4 N1 Li 121.63(10)
C3 N2 C10 124.76(10)
C3 N2 H2 110.4(12)
C10 N2 H2 110.9(12)
C3 C1 C2 115.33(10)
C3 C1 B3 114.94(10)
C2 C1 B3 61.39(8)
C3 C1 B6 117.28(10)
C2 C1 B6 61.08(8)
B3 C1 B6 113.74(10)
C3 C1 B5 121.70(10)
C2 C1 B5 113.17(10)
B3 C1 B5 115.56(10)
B6 C1 B5 63.70(9)
C3 C1 B4 120.61(11)
C2 C1 B4 113.15(10)
B3 C1 B4 63.81(9)
B6 C1 B4 115.07(10)
B5 C1 B4 62.58(9)
C1 C2 B8 107.05(10)
C1 C2 B6 59.83(8)
B8 C2 B6 111.21(10)
C1 C2 B9 107.17(10)
B8 C2 B9 61.20(9)
B6 C2 B9 61.44(9)
C1 C2 B3 59.62(8)
B8 C2 B3 61.43(9)
B6 C2 B3 111.19(10)
B9 C2 B3 111.21(10)
C1 C2 Li 102.59(10)
B8 C2 Li 139.74(10)
B6 C2 Li 107.02(10)
B9 C2 Li 133.04(11)
B3 C2 Li 115.06(10)
N1 C3 N2 128.54(11)
N1 C3 C1 117.50(11)
N2 C3 C1 113.92(10)
N1 C4 C9 108.38(10)
N1 C4 C5 110.95(9)
C9 C4 C5 109.66(10)
N1 C4 H4A 109.3
C9 C4 H4A 109.3
C5 C4 H4A 109.3
C4 C5 C6 110.62(10)
C4 C5 H5A 109.5
C6 C5 H5A 109.5
C4 C5 H5B 109.5
C6 C5 H5B 109.5
H5A C5 H5B 108.1
C7 C6 C5 111.27(12)
C7 C6 H6A 109.4
C5 C6 H6A 109.4
C7 C6 H6B 109.4
C5 C6 H6B 109.4
H6A C6 H6B 108.0
C8 C7 C6 111.35(11)
C8 C7 H7A 109.4
C6 C7 H7A 109.4
C8 C7 H7B 109.4
C6 C7 H7B 109.4
H7A C7 H7B 108.0
C7 C8 C9 111.28(11)
C7 C8 H8A 109.4
C9 C8 H8A 109.4
C7 C8 H8B 109.4
C9 C8 H8B 109.4
H8A C8 H8B 108.0
C4 C9 C8 111.36(11)
C4 C9 H9A 109.4
C8 C9 H9A 109.4
C4 C9 H9B 109.4
C8 C9 H9B 109.4
H9A C9 H9B 108.0
N2 C10 C15 108.43(10)
N2 C10 C11 112.28(11)
C15 C10 C11 110.58(11)
N2 C10 H10A 108.5
C15 C10 H10A 108.5
C11 C10 H10A 108.5
C12 C11 C10 110.88(12)
C12 C11 H11A 109.5
C10 C11 H11A 109.5
C12 C11 H11B 109.5
C10 C11 H11B 109.5
H11A C11 H11B 108.1
C13 C12 C11 111.07(13)
C13 C12 H12A 109.4
C11 C12 H12A 109.4
C13 C12 H12B 109.4
C11 C12 H12B 109.4
H12A C12 H12B 108.0
C14 C13 C12 110.67(13)
C14 C13 H13A 109.5
C12 C13 H13A 109.5
C14 C13 H13B 109.5
C12 C13 H13B 109.5
H13A C13 H13B 108.1
C13 C14 C15 111.30(13)
C13 C14 H14A 109.4
C15 C14 H14A 109.4
C13 C14 H14B 109.4
C15 C14 H14B 109.4
H14A C14 H14B 108.0
C10 C15 C14 110.86(11)
C10 C15 H15A 109.5
C14 C15 H15A 109.5
C10 C15 H15B 109.5
C14 C15 H15B 109.5
H15A C15 H15B 108.1
C16 O1 C19 107.5(6)
C16 O1 Li 126.8(7)
C19 O1 Li 124.2(6)
O1 C16 C17 107.4(5)
O1 C16 H16A 110.2
C17 C16 H16A 110.2
O1 C16 H16B 110.2
C17 C16 H16B 110.2
H16A C16 H16B 108.5
C18 C17 C16 106.6(4)
C18 C17 H17A 110.4
C16 C17 H17A 110.4
C18 C17 H17B 110.4
C16 C17 H17B 110.4
H17A C17 H17B 108.6
C17 C18 C19 107.1(4)
C17 C18 H18A 110.3
C19 C18 H18A 110.3
C17 C18 H18B 110.3
C19 C18 H18B 110.3
H18A C18 H18B 108.5
O1 C19 C18 102.9(6)
O1 C19 H19A 111.2
C18 C19 H19A 111.2
O1 C19 H19B 111.2
C18 C19 H19B 111.2
H19A C19 H19B 109.1
C19' O1' C16' 109.0(9)
C19' O1' Li 126.1(9)
C16' O1' Li 121.8(9)
O1' C16' C17' 105.6(8)
O1' C16' H16C 110.6
C17' C16' H16C 110.6
O1' C16' H16D 110.6
C17' C16' H16D 110.6
H16C C16' H16D 108.8
C18' C17' C16' 108.1(7)
C18' C17' H17C 110.1
C16' C17' H17C 110.1
C18' C17' H17D 110.1
C16' C17' H17D 110.1
H17C C17' H17D 108.4
C17' C18' C19' 105.0(7)
C17' C18' H18C 110.8
C19' C18' H18C 110.8
C17' C18' H18D 110.8
C19' C18' H18D 110.8
H18C C18' H18D 108.8
O1' C19' C18' 105.8(8)
O1' C19' H19C 110.6
C18' C19' H19C 110.6
O1' C19' H19D 110.6
C18' C19' H19D 110.6
H19C C19' H19D 108.7
C23 O2 C20 102.5(7)
C23 O2 Li 134.8(8)
C20 O2 Li 110.1(5)
C21 C20 O2 107.3(5)
C21 C20 H20A 110.3
O2 C20 H20A 110.3
C21 C20 H20B 110.3
O2 C20 H20B 110.3
H20A C20 H20B 108.5
C20 C21 C22 106.8(5)
C20 C21 H21A 110.4
C22 C21 H21A 110.4
C20 C21 H21B 110.4
C22 C21 H21B 110.4
H21A C21 H21B 108.6
C23 C22 C21 102.6(7)
C23 C22 H22A 111.2
C21 C22 H22A 111.2
C23 C22 H22B 111.2
C21 C22 H22B 111.2
H22A C22 H22B 109.2
O2 C23 C22 105.6(7)
O2 C23 H23A 110.6
C22 C23 H23A 110.6
O2 C23 H23B 110.6
C22 C23 H23B 110.6
H23A C23 H23B 108.7
C20' O2' C23' 107.4(7)
C20' O2' Li 115.3(6)
C23' O2' Li 137.0(9)
C21' C20' O2' 112.4(6)
C21' C20' H20C 109.1
O2' C20' H20C 109.1
C21' C20' H20D 109.1
O2' C20' H20D 109.1
H20C C20' H20D 107.9
C20' C21' C22' 105.5(7)
C20' C21' H21C 110.6
C22' C21' H21C 110.6
C20' C21' H21D 110.6
C22' C21' H21D 110.6
H21C C21' H21D 108.8
C21' C22' C23' 105.8(8)
C21' C22' H22C 110.6
C23' C22' H22C 110.6
C21' C22' H22D 110.6
C23' C22' H22D 110.6
H22C C22' H22D 108.7
O2' C23' C22' 107.6(8)
O2' C23' H23C 110.2
C22' C23' H23C 110.2
O2' C23' H23D 110.2
C22' C23' H23D 110.2
H23C C23' H23D 108.5
C1 B3 C2 58.99(8)
C1 B3 B8 104.74(11)
C2 B3 B8 59.08(8)
C1 B3 B7 104.26(10)
C2 B3 B7 106.84(11)
B8 B3 B7 60.20(9)
C1 B3 B4 58.59(8)
C2 B3 B4 107.03(10)
B8 B3 B4 107.04(11)
B7 B3 B4 58.92(9)
C1 B3 H3 119.3(8)
C2 B3 H3 120.5(8)
B8 B3 H3 126.7(8)
B7 B3 H3 127.0(8)
B4 B3 H3 120.5(8)
C1 B4 B7 104.50(11)
C1 B4 B11 104.74(11)
B7 B4 B11 60.97(9)
C1 B4 B5 58.62(8)
B7 B4 B5 108.75(12)
B11 B4 B5 60.08(9)
C1 B4 B3 57.60(8)
B7 B4 B3 60.21(9)
B11 B4 B3 108.43(12)
B5 B4 B3 107.18(11)
C1 B4 H4 119.2(8)
B7 B4 H4 125.2(8)
B11 B4 H4 127.9(8)
B5 B4 H4 121.3(8)
B3 B4 H4 117.9(8)
C1 B5 B10 104.53(10)
C1 B5 B11 104.60(10)
B10 B5 B11 60.60(10)
C1 B5 B4 58.80(8)
B10 B5 B4 108.22(11)
B11 B5 B4 59.71(9)
C1 B5 B6 57.79(8)
B10 B5 B6 60.02(9)
B11 B5 B6 107.88(11)
B4 B5 B6 107.15(10)
C1 B5 H5 118.6(8)
B10 B5 H5 127.8(8)
B11 B5 H5 126.5(8)
B4 B5 H5 118.3(9)
B6 B5 H5 120.9(8)
C1 B6 C2 59.09(8)
C1 B6 B9 105.02(10)
C2 B6 B9 59.40(8)
C1 B6 B10 104.49(11)
C2 B6 B10 107.35(10)
B9 B6 B10 60.31(9)
C1 B6 B5 58.51(8)
C2 B6 B5 107.35(10)
B9 B6 B5 107.48(11)
B10 B6 B5 59.25(9)
C1 B6 H6 118.4(9)
C2 B6 H6 117.5(9)
B9 B6 H6 125.5(9)
B10 B6 H6 129.0(9)
B5 B6 H6 122.4(9)
B4 B7 B8 107.65(10)
B4 B7 B12 107.20(11)
B8 B7 B12 60.25(9)
B4 B7 B3 60.87(9)
B8 B7 B3 59.02(9)
B12 B7 B3 107.44(11)
B4 B7 B11 59.59(9)
B8 B7 B11 107.20(12)
B12 B7 B11 59.15(10)
B3 B7 B11 107.86(10)
B4 B7 H7 121.5(9)
B8 B7 H7 121.1(9)
B12 B7 H7 123.7(9)
B3 B7 H7 119.6(8)
B11 B7 H7 124.3(8)
C2 B8 B9 59.54(8)
C2 B8 B3 59.49(8)
B9 B8 B3 108.29(10)
C2 B8 B7 107.62(11)
B9 B8 B7 108.68(11)
B3 B8 B7 60.78(9)
C2 B8 B12 107.32(10)
B9 B8 B12 60.42(9)
B3 B8 B12 108.68(11)
B7 B8 B12 60.06(9)
C2 B8 H8 118.5(8)
B9 B8 H8 121.3(9)
B3 B8 H8 118.5(9)
B7 B8 H8 123.8(9)
B12 B8 H8 125.8(9)
C2 B9 B8 59.27(8)
C2 B9 B6 59.16(8)
B8 B9 B6 107.81(11)
C2 B9 B10 107.41(11)
B8 B9 B10 108.97(12)
B6 B9 B10 60.62(9)
C2 B9 B12 107.46(11)
B8 B9 B12 60.87(9)
B6 B9 B12 108.61(12)
B10 B9 B12 60.22(9)
C2 B9 H9 117.4(9)
B8 B9 H9 121.1(8)
B6 B9 H9 118.2(8)
B10 B9 H9 124.5(9)
B12 B9 H9 126.7(8)
B5 B10 B9 107.67(11)
B5 B10 B6 60.73(9)
B9 B10 B6 59.07(9)
B5 B10 B12 107.32(12)
B9 B10 B12 59.95(9)
B6 B10 B12 107.16(11)
B5 B10 B11 59.82(9)
B9 B10 B11 107.11(11)
B6 B10 B11 107.82(11)
B12 B10 B11 59.22(10)
B5 B10 H10 120.7(9)
B9 B10 H10 122.4(9)
B6 B10 H10 120.6(8)
B12 B10 H10 123.7(8)
B11 B10 H10 122.9(9)
B12 B11 B4 107.93(11)
B12 B11 B5 108.01(12)
B4 B11 B5 60.21(9)
B12 B11 B10 60.32(10)
B4 B11 B10 107.81(10)
B5 B11 B10 59.58(9)
B12 B11 B7 60.21(10)
B4 B11 B7 59.44(9)
B5 B11 B7 107.64(10)
B10 B11 B7 108.04(11)
B12 B11 H11 123.5(9)
B4 B11 H11 119.1(9)
B5 B11 H11 121.3(8)
B10 B11 H11 124.2(9)
B7 B11 H11 120.7(9)
B11 B12 B9 108.01(11)
B11 B12 B7 60.63(10)
B9 B12 B7 107.02(11)
B11 B12 B10 60.47(10)
B9 B12 B10 59.83(9)
B7 B12 B10 108.49(11)
B11 B12 B8 107.92(11)
B9 B12 B8 58.71(9)
B7 B12 B8 59.69(9)
B10 B12 B8 106.94(10)
B11 B12 H12 122.5(8)
B9 B12 H12 120.8(9)
B7 B12 H12 123.0(8)
B10 B12 H12 121.1(8)
B8 B12 H12 122.1(8)
O1 Li O1' 6.7(8)
O1 Li O2 102.6(5)
O1' Li O2 102.6(6)
O1 Li O2' 100.7(6)
O1' Li O2' 100.8(7)
O2 Li O2' 1.9(7)
O1 Li N1 120.5(4)
O1' Li N1 115.8(6)
O2 Li N1 120.5(3)
O2' Li N1 122.2(3)
O1 Li C2 112.4(3)
O1' Li C2 117.9(4)
O2 Li C2 113.6(4)
O2' Li C2 114.2(5)
N1 Li C2 86.99(10)

loop_
_geom_bond_atom_site_label_1
_geom_bond_atom_site_label_2
_geom_bond_distance
N1 C3 1.2773(16)
N1 C4 1.4696(16)
N1 Li 2.057(3)
N2 C3 1.3771(17)
N2 C10 1.4717(16)
N2 H2 0.876(18)
C1 C3 1.5269(17)
C1 C2 1.6793(18)
C1 B3 1.6903(18)
C1 B6 1.692(2)
C1 B5 1.7054(19)
C1 B4 1.7087(19)
C2 B8 1.7127(19)
C2 B6 1.7132(18)
C2 B9 1.717(2)
C2 B3 1.720(2)
C2 Li 2.102(2)
C4 C9 1.5244(17)
C4 C5 1.5278(17)
C4 H4A 1.0000
C5 C6 1.5296(18)
C5 H5A 0.9900
C5 H5B 0.9900
C6 C7 1.522(2)
C6 H6A 0.9900
C6 H6B 0.9900
C7 C8 1.516(2)
C7 H7A 0.9900
C7 H7B 0.9900
C8 C9 1.5260(18)
C8 H8A 0.9900
C8 H8B 0.9900
C9 H9A 0.9900
C9 H9B 0.9900
C10 C15 1.5184(18)
C10 C11 1.5262(17)
C10 H10A 1.0000
C11 C12 1.523(2)
C11 H11A 0.9900
C11 H11B 0.9900
C12 C13 1.520(3)
C12 H12A 0.9900
C12 H12B 0.9900
C13 C14 1.519(2)
C13 H13A 0.9900
C13 H13B 0.9900
C14 C15 1.522(2)
C14 H14A 0.9900
C14 H14B 0.9900
C15 H15A 0.9900
C15 H15B 0.9900
O1 C16 1.418(8)
O1 C19 1.432(8)
O1 Li 1.913(9)
C16 C17 1.472(6)
C16 H16A 0.9900
C16 H16B 0.9900
C17 C18 1.422(6)
C17 H17A 0.9900
C17 H17B 0.9900
C18 C19 1.534(8)
C18 H18A 0.9900
C18 H18B 0.9900
C19 H19A 0.9900
C19 H19B 0.9900
O1' C19' 1.427(11)
O1' C16' 1.432(11)
O1' Li 1.941(14)
C16' C17' 1.443(10)
C16' H16C 0.9900
C16' H16D 0.9900
C17' C18' 1.407(10)
C17' H17C 0.9900
C17' H17D 0.9900
C18' C19' 1.513(11)
C18' H18C 0.9900
C18' H18D 0.9900
C19' H19C 0.9900
C19' H19D 0.9900
O2 C23 1.428(9)
O2 C20 1.463(8)
O2 Li 1.967(9)
C20 C21 1.422(6)
C20 H20A 0.9900
C20 H20B 0.9900
C21 C22 1.510(9)
C21 H21A 0.9900
C21 H21B 0.9900
C22 C23 1.497(9)
C22 H22A 0.9900
C22 H22B 0.9900
C23 H23A 0.9900
C23 H23B 0.9900
O2' C20' 1.423(11)
O2' C23' 1.430(10)
O2' Li 1.983(10)
C20' C21' 1.409(9)
C20' H20C 0.9900
C20' H20D 0.9900
C21' C22' 1.497(10)
C21' H21C 0.9900
C21' H21D 0.9900
C22' C23' 1.499(10)
C22' H22C 0.9900
C22' H22D 0.9900
C23' H23C 0.9900
C23' H23D 0.9900
B3 B8 1.753(2)
B3 B7 1.785(2)
B3 B4 1.797(2)
B3 H3 1.103(16)
B4 B7 1.761(2)
B4 B11 1.764(2)
B4 B5 1.773(2)
B4 H4 1.105(17)
B5 B10 1.766(2)
B5 B11 1.771(2)
B5 B6 1.793(2)
B5 H5 1.120(16)
B6 B9 1.753(2)
B6 B10 1.780(2)
B6 H6 1.084(16)
B7 B8 1.775(2)
B7 B12 1.781(3)
B7 B11 1.789(2)
B7 H7 1.118(16)
B8 B9 1.746(2)
B8 B12 1.785(2)
B8 H8 1.077(16)
B9 B10 1.775(2)
B9 B12 1.777(2)
B9 H9 1.101(18)
B10 B12 1.782(2)
B10 B11 1.785(3)
B10 H10 1.117(17)
B11 B12 1.762(2)
B11 H11 1.139(18)
B12 H12 1.096(15)

loop_
_geom_torsion_atom_site_label_1
_geom_torsion_atom_site_label_2
_geom_torsion_atom_site_label_3
_geom_torsion_atom_site_label_4
_geom_torsion
C3 C1 C2 B8 -146.43(10)
B3 C1 C2 B8 -40.58(10)
B6 C1 C2 B8 105.04(11)
B5 C1 C2 B8 66.95(12)
B4 C1 C2 B8 -1.83(13)
C3 C1 C2 B6 108.53(11)
B3 C1 C2 B6 -145.62(10)
B5 C1 C2 B6 -38.09(10)
B4 C1 C2 B6 -106.87(11)
C3 C1 C2 B9 149.21(10)
B3 C1 C2 B9 -104.94(10)
B6 C1 C2 B9 40.68(9)
B5 C1 C2 B9 2.59(13)
B4 C1 C2 B9 -66.20(12)
C3 C1 C2 B3 -105.86(11)
B6 C1 C2 B3 145.62(10)
B5 C1 C2 B3 107.53(11)
B4 C1 C2 B3 38.74(10)
C3 C1 C2 Li 5.99(13)
B3 C1 C2 Li 111.84(11)
B6 C1 C2 Li -102.54(10)
B5 C1 C2 Li -140.63(10)
B4 C1 C2 Li 150.59(10)
C4 N1 C3 N2 3.49(18)
Li N1 C3 N2 178.10(11)
C4 N1 C3 C1 -173.98(10)
Li N1 C3 C1 0.63(15)
C10 N2 C3 N1 53.19(18)
C10 N2 C3 C1 -129.27(12)
C2 C1 C3 N1 -4.77(15)
B3 C1 C3 N1 -73.42(14)
B6 C1 C3 N1 64.26(14)
B5 C1 C3 N1 138.74(12)
B4 C1 C3 N1 -146.54(11)
C2 C1 C3 N2 177.40(9)
B3 C1 C3 N2 108.75(12)
B6 C1 C3 N2 -113.57(12)
B5 C1 C3 N2 -39.09(15)
B4 C1 C3 N2 35.63(15)
C3 N1 C4 C9 135.53(11)
Li N1 C4 C9 -38.85(14)
C3 N1 C4 C5 -104.03(13)
Li N1 C4 C5 81.60(13)
N1 C4 C5 C6 -177.38(11)
C9 C4 C5 C6 -57.69(14)
C4 C5 C6 C7 56.83(15)
C5 C6 C7 C8 -54.91(16)
C6 C7 C8 C9 54.31(16)
N1 C4 C9 C8 178.76(10)
C5 C4 C9 C8 57.51(13)
C7 C8 C9 C4 -56.11(15)
C3 N2 C10 C15 -175.51(11)
C3 N2 C10 C11 62.01(16)
N2 C10 C11 C12 177.75(12)
C15 C10 C11 C12 56.50(16)
C10 C11 C12 C13 -56.40(17)
C11 C12 C13 C14 56.00(18)
C12 C13 C14 C15 -56.09(18)
N2 C10 C15 C14 -179.96(11)
C11 C10 C15 C14 -56.46(15)
C13 C14 C15 C10 56.57(16)
C19 O1 C16 C17 27.0(11)
Li O1 C16 C17 -139.8(8)
O1 C16 C17 C18 -12.4(9)
C16 C17 C18 C19 -5.7(9)
C16 O1 C19 C18 -29.3(12)
Li O1 C19 C18 137.9(9)
C17 C18 C19 O1 21.4(10)
C19' O1' C16' C17' 16.2(17)
Li O1' C16' C17' -144.8(11)
O1' C16' C17' C18' -25.8(13)
C16' C17' C18' C19' 24.6(11)
C16' O1' C19' C18' -1.4(18)
Li O1' C19' C18' 158.5(12)
C17' C18' C19' O1' -14.2(14)
C23 O2 C20 C21 -35.1(10)
Li O2 C20 C21 176.8(6)
O2 C20 C21 C22 17.0(10)
C20 C21 C22 C23 6.8(10)
C20 O2 C23 C22 39.1(12)
Li O2 C23 C22 174.8(10)
C21 C22 C23 O2 -28.7(12)
C23' O2' C20' C21' 2.7(16)
Li O2' C20' C21' -172.9(8)
O2' C20' C21' C22' -9.1(14)
C20' C21' C22' C23' 11.6(13)
C20' O2' C23' C22' 5.0(17)
Li O2' C23' C22' 179.2(15)
C21' C22' C23' O2' -10.3(16)
C3 C1 B3 C2 106.49(11)
B6 C1 B3 C2 -32.68(9)
B5 C1 B3 C2 -103.64(11)
B4 C1 B3 C2 -140.11(10)
C3 C1 B3 B8 145.40(10)
C2 C1 B3 B8 38.91(9)
B6 C1 B3 B8 6.23(13)
B5 C1 B3 B8 -64.73(14)
B4 C1 B3 B8 -101.20(11)
C3 C1 B3 B7 -152.21(11)
C2 C1 B3 B7 101.31(12)
B6 C1 B3 B7 68.62(13)
B5 C1 B3 B7 -2.34(15)
B4 C1 B3 B7 -38.81(10)
C3 C1 B3 B4 -113.40(12)
C2 C1 B3 B4 140.11(10)
B6 C1 B3 B4 107.43(12)
B5 C1 B3 B4 36.47(11)
B8 C2 B3 C1 134.92(10)
B6 C2 B3 C1 31.58(9)
B9 C2 B3 C1 98.02(11)
Li C2 B3 C1 -90.28(11)
C1 C2 B3 B8 -134.92(10)
B6 C2 B3 B8 -103.35(11)
B9 C2 B3 B8 -36.90(10)
Li C2 B3 B8 134.79(11)
C1 C2 B3 B7 -96.80(11)
B8 C2 B3 B7 38.13(10)
B6 C2 B3 B7 -65.22(13)
B9 C2 B3 B7 1.23(13)
Li C2 B3 B7 172.92(10)
C1 C2 B3 B4 -34.92(9)
B8 C2 B3 B4 100.00(11)
B6 C2 B3 B4 -3.34(13)
B9 C2 B3 B4 63.10(12)
Li C2 B3 B4 -125.20(11)
C3 C1 B4 B7 144.25(11)
C2 C1 B4 B7 1.72(14)
B3 C1 B4 B7 39.47(10)
B6 C1 B4 B7 -65.91(13)
B5 C1 B4 B7 -103.36(12)
C3 C1 B4 B11 -152.51(11)
C2 C1 B4 B11 64.96(13)
B3 C1 B4 B11 102.72(12)
B6 C1 B4 B11 -2.66(14)
B5 C1 B4 B11 -40.12(10)
C3 C1 B4 B5 -112.39(12)
C2 C1 B4 B5 105.08(11)
B3 C1 B4 B5 142.83(11)
B6 C1 B4 B5 37.46(11)
C3 C1 B4 B3 104.77(12)
C2 C1 B4 B3 -37.75(10)
B6 C1 B4 B3 -105.38(12)
B5 C1 B4 B3 -142.83(11)
C2 B3 B4 C1 35.09(9)
B8 B3 B4 C1 97.17(11)
B7 B3 B4 C1 134.83(12)
C1 B3 B4 B7 -134.83(12)
C2 B3 B4 B7 -99.74(12)
B8 B3 B4 B7 -37.66(10)
C1 B3 B4 B11 -96.10(12)
C2 B3 B4 B11 -61.01(13)
B8 B3 B4 B11 1.07(13)
B7 B3 B4 B11 38.73(11)
C1 B3 B4 B5 -32.67(9)
C2 B3 B4 B5 2.41(13)
B8 B3 B4 B5 64.49(12)
B7 B3 B4 B5 102.16(12)
C3 C1 B5 B10 -146.53(11)
C2 C1 B5 B10 -2.30(13)
B3 C1 B5 B10 65.81(14)
B6 C1 B5 B10 -39.34(10)
B4 C1 B5 B10 102.75(12)
C3 C1 B5 B11 150.63(11)
C2 C1 B5 B11 -65.14(14)
B3 C1 B5 B11 2.98(15)
B6 C1 B5 B11 -102.17(12)
B4 C1 B5 B11 39.91(11)
C3 C1 B5 B4 110.72(13)
C2 C1 B5 B4 -105.05(11)
B3 C1 B5 B4 -36.94(11)
B6 C1 B5 B4 -142.09(11)
C3 C1 B5 B6 -107.19(12)
C2 C1 B5 B6 37.04(9)
B3 C1 B5 B6 105.15(12)
B4 C1 B5 B6 142.09(11)
B7 B4 B5 C1 95.89(11)
B11 B4 B5 C1 134.03(11)
B3 B4 B5 C1 32.27(9)
C1 B4 B5 B10 -96.29(11)
B7 B4 B5 B10 -0.39(14)
B11 B4 B5 B10 37.74(11)
B3 B4 B5 B10 -64.02(13)
C1 B4 B5 B11 -134.03(11)
B7 B4 B5 B11 -38.13(11)
B3 B4 B5 B11 -101.76(12)
C1 B4 B5 B6 -32.96(9)
B7 B4 B5 B6 62.93(12)
B11 B4 B5 B6 101.06(12)
B3 B4 B5 B6 -0.70(13)
C3 C1 B6 C2 -105.37(11)
B3 C1 B6 C2 32.79(9)
B5 C1 B6 C2 140.75(10)
B4 C1 B6 C2 103.73(11)
C3 C1 B6 B9 -144.57(11)
C2 C1 B6 B9 -39.19(9)
B3 C1 B6 B9 -6.40(13)
B5 C1 B6 B9 101.56(11)
B4 C1 B6 B9 64.54(13)
C3 C1 B6 B10 152.84(10)
C2 C1 B6 B10 -101.79(10)
B3 C1 B6 B10 -69.00(13)
B5 C1 B6 B10 38.97(9)
B4 C1 B6 B10 1.94(14)
C3 C1 B6 B5 113.87(12)
C2 C1 B6 B5 -140.75(10)
B3 C1 B6 B5 -107.96(11)
B4 C1 B6 B5 -37.02(10)
B8 C2 B6 C1 -97.94(12)
B9 C2 B6 C1 -134.84(10)
B3 C2 B6 C1 -31.50(9)
Li C2 B6 C1 94.92(11)
C1 C2 B6 B9 134.84(10)
B8 C2 B6 B9 36.90(11)
B3 C2 B6 B9 103.34(11)
Li C2 B6 B9 -130.24(12)
C1 C2 B6 B10 96.80(12)
B8 C2 B6 B10 -1.14(15)
B9 C2 B6 B10 -38.04(11)
B3 C2 B6 B10 65.30(13)
Li C2 B6 B10 -168.28(11)
C1 C2 B6 B5 34.42(9)
B8 C2 B6 B5 -63.53(13)
B9 C2 B6 B5 -100.42(11)
B3 C2 B6 B5 2.92(13)
Li C2 B6 B5 129.34(11)
B10 B5 B6 C1 134.89(10)
B11 B5 B6 C1 96.31(11)
B4 B5 B6 C1 33.37(9)
C1 B5 B6 C2 -34.66(9)
B10 B5 B6 C2 100.23(11)
B11 B5 B6 C2 61.65(13)
B4 B5 B6 C2 -1.29(13)
C1 B5 B6 B9 -97.23(11)
B10 B5 B6 B9 37.67(10)
B11 B5 B6 B9 -0.92(14)
B4 B5 B6 B9 -63.85(13)
C1 B5 B6 B10 -134.89(10)
B11 B5 B6 B10 -38.59(10)
B4 B5 B6 B10 -101.52(11)
C1 B4 B7 B8 -0.92(14)
B11 B4 B7 B8 -99.96(12)
B5 B4 B7 B8 -62.22(13)
B3 B4 B7 B8 37.28(10)
C1 B4 B7 B12 62.56(13)
B11 B4 B7 B12 -36.48(10)
B5 B4 B7 B12 1.26(14)
B3 B4 B7 B12 100.76(12)
C1 B4 B7 B3 -38.20(9)
B11 B4 B7 B3 -137.24(12)
B5 B4 B7 B3 -99.50(12)
C1 B4 B7 B11 99.04(12)
B5 B4 B7 B11 37.74(10)
B3 B4 B7 B11 137.24(12)
C1 B3 B7 B4 38.65(10)
C2 B3 B7 B4 100.06(11)
B8 B3 B7 B4 137.68(12)
C1 B3 B7 B8 -99.03(11)
C2 B3 B7 B8 -37.62(10)
B4 B3 B7 B8 -137.68(12)
C1 B3 B7 B12 -61.71(14)
C2 B3 B7 B12 -0.29(14)
B8 B3 B7 B12 37.33(10)
B4 B3 B7 B12 -100.36(12)
C1 B3 B7 B11 0.68(15)
C2 B3 B7 B11 62.10(14)
B8 B3 B7 B11 99.72(13)
B4 B3 B7 B11 -37.96(11)
C1 C2 B8 B9 -100.58(10)
B6 C2 B8 B9 -37.00(11)
B3 C2 B8 B9 -140.30(11)
Li C2 B8 B9 123.77(18)
C1 C2 B8 B3 39.71(9)
B6 C2 B8 B3 103.30(11)
B9 C2 B8 B3 140.30(11)
Li C2 B8 B3 -95.93(18)
C1 C2 B8 B7 1.14(13)
B6 C2 B8 B7 64.72(14)
B9 C2 B8 B7 101.72(12)
B3 C2 B8 B7 -38.58(10)
Li C2 B8 B7 -134.51(16)
C1 C2 B8 B12 -62.15(13)
B6 C2 B8 B12 1.44(15)
B9 C2 B8 B12 38.43(11)
B3 C2 B8 B12 -101.86(12)
Li C2 B8 B12 162.21(15)
C1 B3 B8 C2 -38.87(9)
B7 B3 B8 C2 -137.08(11)
B4 B3 B8 C2 -99.99(10)
C1 B3 B8 B9 -3.42(13)
C2 B3 B8 B9 35.45(9)
B7 B3 B8 B9 -101.63(12)
B4 B3 B8 B9 -64.55(13)
C1 B3 B8 B7 98.21(11)
C2 B3 B8 B7 137.08(11)
B4 B3 B8 B7 37.09(10)
C1 B3 B8 B12 60.66(12)
C2 B3 B8 B12 99.53(11)
B7 B3 B8 B12 -37.55(10)
B4 B3 B8 B12 -0.46(13)
B4 B7 B8 C2 -0.12(15)
B12 B7 B8 C2 -100.23(11)
B3 B7 B8 C2 37.99(10)
B11 B7 B8 C2 -62.89(13)
B4 B7 B8 B9 62.87(14)
B12 B7 B8 B9 -37.24(10)
B3 B7 B8 B9 100.98(11)
B11 B7 B8 B9 0.10(13)
B4 B7 B8 B3 -38.11(10)
B12 B7 B8 B3 -138.22(11)
B11 B7 B8 B3 -100.88(11)
B4 B7 B8 B12 100.11(12)
B3 B7 B8 B12 138.22(11)
B11 B7 B8 B12 37.34(10)
C1 C2 B9 B8 100.39(11)
B6 C2 B9 B8 140.31(11)
B3 C2 B9 B8 37.00(10)
Li C2 B9 B8 -132.69(14)
C1 C2 B9 B6 -39.91(9)
B8 C2 B9 B6 -140.31(11)
B3 C2 B9 B6 -103.31(11)
Li C2 B9 B6 87.01(14)
C1 C2 B9 B10 -1.72(13)
B8 C2 B9 B10 -102.12(12)
B6 C2 B9 B10 38.19(10)
B3 C2 B9 B10 -65.12(13)
Li C2 B9 B10 125.19(13)
C1 C2 B9 B12 61.72(12)
B8 C2 B9 B12 -38.67(10)
B6 C2 B9 B12 101.64(12)
B3 C2 B9 B12 -1.67(13)
Li C2 B9 B12 -171.36(12)
B3 B8 B9 C2 -35.42(10)
B7 B8 B9 C2 -99.89(11)
B12 B8 B9 C2 -136.97(11)
C2 B8 B9 B6 35.17(10)
B3 B8 B9 B6 -0.25(14)
B7 B8 B9 B6 -64.72(13)
B12 B8 B9 B6 -101.81(12)
C2 B8 B9 B10 99.42(11)
B3 B8 B9 B10 64.00(13)
B7 B8 B9 B10 -0.47(13)
B12 B8 B9 B10 -37.56(10)
C2 B8 B9 B12 136.97(11)
B3 B8 B9 B12 101.55(12)
B7 B8 B9 B12 37.08(10)
C1 B6 B9 C2 39.04(9)
B10 B6 B9 C2 137.39(11)
B5 B6 B9 C2 100.19(11)
C1 B6 B9 B8 3.83(13)
C2 B6 B9 B8 -35.21(10)
B10 B6 B9 B8 102.18(12)
B5 B6 B9 B8 64.98(13)
C1 B6 B9 B10 -98.35(11)
C2 B6 B9 B10 -137.39(11)
B5 B6 B9 B10 -37.20(10)
C1 B6 B9 B12 -60.62(13)
C2 B6 B9 B12 -99.66(12)
B10 B6 B9 B12 37.73(11)
B5 B6 B9 B12 0.53(14)
C1 B5 B10 B9 1.10(14)
B11 B5 B10 B9 99.90(12)
B4 B5 B10 B9 62.55(13)
B6 B5 B10 B9 -37.16(10)
C1 B5 B10 B6 38.26(9)
B11 B5 B10 B6 137.05(11)
B4 B5 B10 B6 99.70(11)
C1 B5 B10 B12 -62.08(13)
B11 B5 B10 B12 36.72(10)
B4 B5 B10 B12 -0.63(14)
B6 B5 B10 B12 -100.33(11)
C1 B5 B10 B11 -98.80(11)
B4 B5 B10 B11 -37.35(10)
B6 B5 B10 B11 -137.05(11)
C2 B9 B10 B5 0.37(14)
B8 B9 B10 B5 -62.34(13)
B6 B9 B10 B5 37.89(10)
B12 B9 B10 B5 -100.18(13)
C2 B9 B10 B6 -37.53(10)
B8 B9 B10 B6 -100.23(11)
B12 B9 B10 B6 -138.07(12)
C2 B9 B10 B12 100.54(12)
B8 B9 B10 B12 37.84(10)
B6 B9 B10 B12 138.07(12)
C2 B9 B10 B11 63.36(12)
B8 B9 B10 B11 0.66(13)
B6 B9 B10 B11 100.89(12)
B12 B9 B10 B11 -37.18(10)
C1 B6 B10 B5 -38.60(9)
C2 B6 B10 B5 -100.24(11)
B9 B6 B10 B5 -137.86(11)
C1 B6 B10 B9 99.26(11)
C2 B6 B10 B9 37.63(10)
B5 B6 B10 B9 137.86(11)
C1 B6 B10 B12 62.01(13)
C2 B6 B10 B12 0.38(15)
B9 B6 B10 B12 -37.25(11)
B5 B6 B10 B12 100.61(13)
C1 B6 B10 B11 -0.39(13)
C2 B6 B10 B11 -62.02(13)
B9 B6 B10 B11 -99.64(12)
B5 B6 B10 B11 38.22(10)
C1 B4 B11 B12 -61.51(13)
B7 B4 B11 B12 37.12(11)
B5 B4 B11 B12 -100.91(13)
B3 B4 B11 B12 -1.27(14)
C1 B4 B11 B5 39.40(10)
B7 B4 B11 B5 138.03(12)
B3 B4 B11 B5 99.64(12)
C1 B4 B11 B10 2.21(14)
B7 B4 B11 B10 100.84(12)
B5 B4 B11 B10 -37.19(10)
B3 B4 B11 B10 62.45(13)
C1 B4 B11 B7 -98.63(12)
B5 B4 B11 B7 -138.03(12)
B3 B4 B11 B7 -38.39(10)
C1 B5 B11 B12 61.30(14)
B10 B5 B11 B12 -37.37(11)
B4 B5 B11 B12 100.77(12)
B6 B5 B11 B12 0.95(15)
C1 B5 B11 B4 -39.46(10)
B10 B5 B11 B4 -138.14(11)
B6 B5 B11 B4 -99.81(11)
C1 B5 B11 B10 98.67(11)
B4 B5 B11 B10 138.14(11)
B6 B5 B11 B10 38.32(10)
C1 B5 B11 B7 -2.29(15)
B10 B5 B11 B7 -100.96(13)
B4 B5 B11 B7 37.17(11)
B6 B5 B11 B7 -62.64(14)
B5 B10 B11 B12 138.36(11)
B9 B10 B11 B12 37.51(10)
B6 B10 B11 B12 99.73(12)
B5 B10 B11 B4 37.47(10)
B9 B10 B11 B4 -63.39(13)
B6 B10 B11 B4 -1.16(14)
B12 B10 B11 B4 -100.90(12)
B9 B10 B11 B5 -100.86(11)
B6 B10 B11 B5 -38.63(10)
B12 B10 B11 B5 -138.36(11)
B5 B10 B11 B7 100.27(11)
B9 B10 B11 B7 -0.59(14)
B6 B10 B11 B7 61.64(13)
B12 B10 B11 B7 -38.10(10)
B4 B7 B11 B12 -138.58(11)
B8 B7 B11 B12 -37.84(10)
B3 B7 B11 B12 -100.04(13)
B8 B7 B11 B4 100.75(11)
B12 B7 B11 B4 138.58(11)
B3 B7 B11 B4 38.54(11)
B4 B7 B11 B5 -37.52(11)
B8 B7 B11 B5 63.23(14)
B12 B7 B11 B5 101.07(13)
B3 B7 B11 B5 1.02(16)
B4 B7 B11 B10 -100.44(12)
B8 B7 B11 B10 0.30(14)
B12 B7 B11 B10 38.14(10)
B3 B7 B11 B10 -61.90(14)
B4 B11 B12 B9 63.02(14)
B5 B11 B12 B9 -0.63(15)
B10 B11 B12 B9 -37.67(10)
B7 B11 B12 B9 99.80(12)
B4 B11 B12 B7 -36.78(10)
B5 B11 B12 B7 -100.42(12)
B10 B11 B12 B7 -137.47(11)
B4 B11 B12 B10 100.70(12)
B5 B11 B12 B10 37.05(10)
B7 B11 B12 B10 137.47(11)
B4 B11 B12 B8 0.99(15)
B5 B11 B12 B8 -62.66(14)
B10 B11 B12 B8 -99.71(11)
B7 B11 B12 B8 37.76(10)
C2 B9 B12 B11 -62.49(13)
B8 B9 B12 B11 -100.43(12)
B6 B9 B12 B11 0.05(15)
B10 B9 B12 B11 37.96(11)
C2 B9 B12 B7 1.42(14)
B8 B9 B12 B7 -36.52(11)
B6 B9 B12 B7 63.96(13)
B10 B9 B12 B7 101.87(12)
C2 B9 B12 B10 -100.45(11)
B8 B9 B12 B10 -138.39(12)
B6 B9 B12 B10 -37.91(10)
C2 B9 B12 B8 37.94(10)
B6 B9 B12 B8 100.48(12)
B10 B9 B12 B8 138.39(12)
B4 B7 B12 B11 36.67(10)
B8 B7 B12 B11 137.55(10)
B3 B7 B12 B11 100.77(12)
B4 B7 B12 B9 -64.79(14)
B8 B7 B12 B9 36.09(10)
B3 B7 B12 B9 -0.69(14)
B11 B7 B12 B9 -101.46(12)
B4 B7 B12 B10 -1.65(14)
B8 B7 B12 B10 99.23(11)
B3 B7 B12 B10 62.45(14)
B11 B7 B12 B10 -38.32(10)
B4 B7 B12 B8 -100.88(11)
B3 B7 B12 B8 -36.78(10)
B11 B7 B12 B8 -137.55(10)
B5 B10 B12 B11 -36.98(10)
B9 B10 B12 B11 -137.75(11)
B6 B10 B12 B11 -100.89(12)
B5 B10 B12 B9 100.77(12)
B6 B10 B12 B9 36.86(11)
B11 B10 B12 B9 137.75(11)
B5 B10 B12 B7 1.41(14)
B9 B10 B12 B7 -99.36(12)
B6 B10 B12 B7 -62.50(14)
B11 B10 B12 B7 38.40(10)
B5 B10 B12 B8 64.38(14)
B9 B10 B12 B8 -36.39(11)
B6 B10 B12 B8 0.47(15)
B11 B10 B12 B8 101.37(12)
C2 B8 B12 B11 62.55(15)
B9 B8 B12 B11 100.58(12)
B3 B8 B12 B11 -0.32(14)
B7 B8 B12 B11 -38.18(11)
C2 B8 B12 B9 -38.03(10)
B3 B8 B12 B9 -100.90(11)
B7 B8 B12 B9 -138.77(11)
C2 B8 B12 B7 100.74(12)
B9 B8 B12 B7 138.77(11)
B3 B8 B12 B7 37.86(10)
C2 B8 B12 B10 -1.15(15)
B9 B8 B12 B10 36.88(11)
B3 B8 B12 B10 -64.02(14)
B7 B8 B12 B10 -101.88(12)
C16 O1 Li O1' -161(8)
C19 O1 Li O1' 35(6)
C16 O1 Li O2 108.0(11)
C19 O1 Li O2 -56.7(12)
C16 O1 Li O2' 107.5(11)
C19 O1 Li O2' -57.1(12)
C16 O1 Li N1 -114.7(10)
C19 O1 Li N1 80.7(11)
C16 O1 Li C2 -14.4(12)
C19 O1 Li C2 -179.1(10)
C19' O1' Li O1 -123(8)
C16' O1' Li O1 34(6)
C19' O1' Li O2 -33.0(17)
C16' O1' Li O2 124.5(13)
C19' O1' Li O2' -33.7(17)
C16' O1' Li O2' 123.8(13)
C19' O1' Li N1 100.4(16)
C16' O1' Li N1 -102.1(13)
C19' O1' Li C2 -158.7(13)
C16' O1' Li C2 -1.2(16)
C23 O2 Li O1 159.0(12)
C20 O2 Li O1 -67.6(9)
C23 O2 Li O1' 152.1(13)
C20 O2 Li O1' -74.4(10)
C23 O2 Li O2' 172(24)
C20 O2 Li O2' -55(23)
C23 O2 Li N1 21.6(14)
C20 O2 Li N1 155.1(6)
C23 O2 Li C2 -79.4(12)
C20 O2 Li C2 54.0(9)
C20' O2' Li O1 -40.5(13)
C23' O2' Li O1 145.7(17)
C20' O2' Li O1' -47.2(13)
C23' O2' Li O1' 138.9(17)
C20' O2' Li O2 152(25)
C23' O2' Li O2 -21(22)
C20' O2' Li N1 -177.3(9)
C23' O2' Li N1 9(2)
C20' O2' Li C2 80.2(13)
C23' O2' Li C2 -93.6(17)
C3 N1 Li O1 117.0(3)
C4 N1 Li O1 -68.4(3)
C3 N1 Li O1' 122.3(4)
C4 N1 Li O1' -63.1(4)
C3 N1 Li O2 -113.1(5)
C4 N1 Li O2 61.4(5)
C3 N1 Li O2' -114.3(6)
C4 N1 Li O2' 60.3(6)
C3 N1 Li C2 2.64(12)
C4 N1 Li C2 177.21(9)
C1 C2 Li O1 -126.3(5)
B8 C2 Li O1 10.5(5)
B6 C2 Li O1 171.8(5)
B9 C2 Li O1 105.2(5)
B3 C2 Li O1 -64.2(5)
C1 C2 Li O1' -122.1(7)
B8 C2 Li O1' 14.7(7)
B6 C2 Li O1' 175.9(7)
B9 C2 Li O1' 109.4(7)
B3 C2 Li O1' -60.0(7)
C1 C2 Li O2 117.8(3)
B8 C2 Li O2 -105.4(3)
B6 C2 Li O2 55.8(3)
B9 C2 Li O2 -10.7(4)
B3 C2 Li O2 179.9(3)
C1 C2 Li O2' 119.8(4)
B8 C2 Li O2' -103.4(4)
B6 C2 Li O2' 57.8(4)
B9 C2 Li O2' -8.7(4)
B3 C2 Li O2' -178.1(4)
C1 C2 Li N1 -4.36(10)
B8 C2 Li N1 132.42(16)
B6 C2 Li N1 -66.32(11)
B9 C2 Li N1 -132.85(12)
B3 C2 Li N1 57.77(11)
